data_2202445
loop_
_publ_author_name
'K. Vyas'
'A. Sivalakshmidevi'
'S. K. Singh'
'Y. Koteswar Rao'
'G. Om Reddy'

_publ_section_title
;5-[5-(4-Methoxyphenyl)-3-trifluoromethyl-1<i>H</i>-pyrazol-1-yl]-2-sulfamoylbenzyl
 propionate: a novel 1,5-diraylpyrazole class of COX-2 inhibitor
;
_journal_issue 11
_journal_name_full 'Acta Crystallographica Section E'
_journal_page_first o1731
_journal_page_last o1732
_journal_paper_doi 10.1107/S160053680302275X
_journal_volume 59
_journal_year 2003
_chemical_formula_iupac 'C21 H20 F3 N3 O5 S'
_chemical_formula_moiety 'C21 H20 F3 N3 O5 S'
_chemical_formula_sum 'C21 H20 F3 N3 O5 S'
_chemical_formula_weight 483.46
_space_group_IT_number 2
_symmetry_cell_setting triclinic
_symmetry_space_group_name_Hall '-P 1'
_symmetry_space_group_name_H-M 'P -1'
_cell_angle_alpha 111.068(6)
_cell_angle_beta 94.851(7)
_cell_angle_gamma 86.328(6)
_cell_formula_units_Z 2
_cell_length_a 10.4490(8)
_cell_length_b 12.0126(8)
_cell_length_c 9.2196(9)
_cell_measurement_reflns_used 25
_cell_measurement_temperature 298.1
_cell_measurement_theta_max 24.6
_cell_measurement_theta_min 22.7
_cell_volume 1075.31(16)
_diffrn_measured_fraction_theta_full 1.0000
_diffrn_measured_fraction_theta_max 1.0000
_diffrn_measurement_device_type 'Rigaku AFC-7S'
_diffrn_measurement_method \w-2\q
_diffrn_radiation_type 'Cu K\a'
_diffrn_radiation_wavelength 1.5418
_diffrn_reflns_av_R_equivalents 0.051
_diffrn_reflns_limit_h_max 12
_diffrn_reflns_limit_h_min -12
_diffrn_reflns_limit_k_max 14
_diffrn_reflns_limit_k_min -13
_diffrn_reflns_limit_l_max 4
_diffrn_reflns_limit_l_min -11
_diffrn_reflns_number 4902
_diffrn_reflns_theta_full 67.97
_diffrn_reflns_theta_max 67.97
_diffrn_standards_decay_% 2.6
_diffrn_standards_interval_count 150
_diffrn_standards_number 3
_exptl_absorpt_coefficient_mu 1.936
_exptl_absorpt_correction_T_max 0.461
_exptl_absorpt_correction_T_min 0.346
_exptl_absorpt_correction_type psi-scan
_exptl_absorpt_process_details '(North et al., 1968)'
_exptl_crystal_colour colorless
_exptl_crystal_density_diffrn 1.493
_exptl_crystal_density_method 'not measured'
_exptl_crystal_description block
_exptl_crystal_F_000 500.00
_exptl_crystal_size_max 0.50
_exptl_crystal_size_mid 0.50
_exptl_crystal_size_min 0.40
_refine_diff_density_max 0.41
_refine_diff_density_min -0.35
_refine_ls_extinction_coef 42E1(2)
_refine_ls_extinction_method 'Larson (1970) (equation 22)'
_refine_ls_goodness_of_fit_ref 1.037
_refine_ls_hydrogen_treatment mixed
_refine_ls_number_parameters 325
_refine_ls_number_reflns 3854
_refine_ls_R_factor_gt 0.0580
_refine_ls_shift/su_max 0.0100
_refine_ls_structure_factor_coef F
_refine_ls_weighting_details
;
weighting by Chebychev polynomial with 3 parameters
(Carruthers & Watkin, 1979): 232.809, 288.588, 57.8579
;
_refine_ls_weighting_scheme calc
_refine_ls_wR_factor_ref 0.0880
_reflns_number_gt 3801
_reflns_number_total 3926
_reflns_threshold_expression F^2^>2\s(F^2^)
_cod_data_source_file cf6287.cif
_cod_data_source_block I
_cod_original_cell_volume 1075.3(2)
_cod_database_code 2202445

loop_
_symmetry_equiv_pos_as_xyz
x,y,z
-x,-y,-z

loop_
_atom_site_aniso_label
_atom_site_aniso_U_11
_atom_site_aniso_U_22
_atom_site_aniso_U_33
_atom_site_aniso_U_12
_atom_site_aniso_U_13
_atom_site_aniso_U_23
S1 0.0296(4) 0.0354(4) 0.0413(4) -0.0024(2) 0.0072(2) 0.0024(3)
F1 0.0770(10) 0.0500(10) 0.129(2) -0.0149(9) 0.0570(10) 0.0050(10)
F2 0.0650(10) 0.0880(10) 0.0540(10) -0.0110(10) 0.0285(8) -0.0102(9)
F3 0.0500(10) 0.146(2) 0.098(2) 0.0200(10) 0.0180(10) 0.065(2)
O1 0.0337(9) 0.0480(10) 0.0660(10) -0.0080(7) 0.0111(8) 0.0092(9)
O2 0.0440(10) 0.0640(10) 0.0400(10) 0.0033(8) 0.0107(7) 0.0003(8)
O3 0.0309(8) 0.0418(9) 0.0459(9) -0.0047(7) 0.0025(7) -0.0068(7)
O4 0.0460(10) 0.0560(10) 0.0630(10) -0.0041(9) 0.0025(9) -0.0210(10)
O5 0.0640(10) 0.0440(10) 0.0800(10) -0.0232(9) 0.0200(10) 0.0050(10)
N1 0.0480(10) 0.0350(10) 0.067(2) -0.0055(9) -0.0060(10) 0.0110(10)
N2 0.0360(10) 0.0296(9) 0.0348(9) -0.0035(7) 0.0088(7) 0.0022(7)
N3 0.0390(10) 0.0340(10) 0.0380(10) -0.0043(8) 0.0113(8) 0.0040(8)
C1 0.0320(10) 0.0290(10) 0.0360(10) -0.0009(8) 0.0056(8) 0.0082(8)
C2 0.0340(10) 0.0310(10) 0.0320(10) -0.0039(8) 0.0059(8) 0.0049(8)
C3 0.0310(10) 0.0330(10) 0.0360(10) -0.0037(8) 0.0047(8) 0.0053(9)
C4 0.0380(10) 0.0270(10) 0.0320(10) -0.0013(8) 0.0079(8) 0.0038(8)
C5 0.0420(10) 0.0350(10) 0.0320(10) -0.0042(9) -0.0010(9) 0.0041(9)
C6 0.0360(10) 0.0380(10) 0.0360(10) -0.0013(9) -0.0002(9) 0.0072(9)
C7 0.0320(10) 0.0410(10) 0.0410(10) -0.0022(9) 0.0049(9) -0.0030(10)
C8 0.0400(10) 0.0340(10) 0.0340(10) -0.0043(9) 0.0024(9) 0.0009(9)
C9 0.0390(10) 0.0420(10) 0.0530(10) -0.0030(10) 0.0010(10) 0.0080(10)
C10 0.045(2) 0.070(2) 0.089(2) -0.0140(10) -0.012(2) -0.003(2)
C11 0.0410(10) 0.0290(10) 0.0330(10) -0.0046(8) 0.0057(9) 0.0024(8)
C12 0.0450(10) 0.0320(10) 0.0420(10) -0.0029(9) 0.0110(10) 0.0017(9)
C13 0.0410(10) 0.0360(10) 0.0360(10) -0.0023(9) 0.0115(9) 0.0036(9)
C14 0.0380(10) 0.0320(10) 0.0350(10) -0.0034(9) 0.0042(9) 0.0066(9)
C15 0.0410(10) 0.0320(10) 0.0350(10) -0.0050(9) 0.0030(9) 0.0044(9)
C16 0.0430(10) 0.0350(10) 0.0420(10) -0.0045(9) 0.0070(10) 0.0080(10)
C17 0.0440(10) 0.0350(10) 0.0520(10) -0.0100(10) 0.0020(10) 0.0110(10)
C18 0.057(2) 0.0330(10) 0.0490(10) -0.0120(10) 0.0030(10) -0.0020(10)
C19 0.0510(10) 0.0350(10) 0.0410(10) -0.0040(10) 0.0090(10) 0.0010(10)
C20 0.061(2) 0.055(2) 0.075(2) -0.0180(10) 0.0170(10) 0.0220(10)
C21 0.0430(10) 0.0400(10) 0.0440(10) -0.0030(10) 0.0160(10) 0.0020(10)

loop_
_atom_site_label
_atom_site_fract_x
_atom_site_fract_y
_atom_site_fract_z
_atom_site_U_iso_or_equiv
_atom_site_thermal_displace_type
_atom_site_calc_flag
_atom_site_refinement_flags
_atom_site_occupancy
_atom_site_type_symbol
S1 0.18380(5) 0.50840(5) 0.66650(6) 0.0382(2) Uani . . 1.000 S
F1 0.8874(2) 0.1482(2) 0.1314(3) 0.0891(8) Uani . . 1.000 F
F2 0.8443(2) -0.0226(2) -0.0309(2) 0.0769(6) Uani . . 1.000 F
F3 0.9287(2) -0.0067(3) 0.1899(3) 0.0923(10) Uani . . 1.000 F
O1 0.0637(2) 0.4506(2) 0.6258(2) 0.0515(6) Uani . . 1.000 O
O2 0.2303(2) 0.5540(2) 0.8257(2) 0.0541(6) Uani . . 1.000 O
O3 0.62240(10) 0.48760(10) 0.7610(2) 0.0456(5) Uani . . 1.000 O
O4 0.6274(2) 0.6555(2) 0.9685(3) 0.0666(6) Uani . . 1.000 O
O5 0.1156(2) -0.2392(2) 0.3089(3) 0.0655(6) Uani . . 1.000 O
N1 0.1731(3) 0.6152(2) 0.6023(3) 0.0524(8) Uani . . 1.000 N
N2 0.5485(2) 0.1316(2) 0.2981(2) 0.0355(5) Uani . . 1.000 N
N3 0.6629(2) 0.1594(2) 0.2621(2) 0.0388(6) Uani . . 1.000 N
C1 0.3001(2) 0.4023(2) 0.5599(3) 0.0331(6) Uani . . 1.000 C
C2 0.4310(2) 0.4039(2) 0.6095(2) 0.0337(6) Uani . . 1.000 C
C3 0.5121(2) 0.3134(2) 0.5203(3) 0.0350(6) Uani . . 1.000 C
C4 0.4639(2) 0.2267(2) 0.3838(2) 0.0338(6) Uani . . 1.000 C
C5 0.3364(2) 0.2294(2) 0.3317(3) 0.0386(6) Uani . . 1.000 C
C6 0.2544(2) 0.3165(2) 0.4222(3) 0.0385(6) Uani . . 1.000 C
C7 0.4847(2) 0.4983(2) 0.7569(3) 0.0427(6) Uani . . 1.000 C
C8 0.6835(2) 0.5741(2) 0.8778(3) 0.0390(6) Uani . . 1.000 C
C9 0.8258(2) 0.5535(2) 0.8770(3) 0.0472(6) Uani . . 1.000 C
C10 0.9007(3) 0.6567(3) 0.9823(5) 0.0771(12) Uani . . 1.000 C
C11 0.5291(2) 0.0110(2) 0.2389(3) 0.0364(6) Uani . . 1.000 C
C12 0.6359(2) -0.0411(2) 0.1589(3) 0.0423(6) Uani . . 1.000 C
C13 0.7139(2) 0.0538(2) 0.1772(3) 0.0396(6) Uani . . 1.000 C
C14 0.4189(2) -0.0486(2) 0.2641(3) 0.0363(6) Uani . . 1.000 C
C15 0.3527(2) -0.0061(2) 0.3991(3) 0.0379(6) Uani . . 1.000 C
C16 0.2506(2) -0.0669(2) 0.4177(3) 0.0412(6) Uani . . 1.000 C
C17 0.2146(2) -0.1728(2) 0.3008(3) 0.0446(6) Uani . . 1.000 C
C18 0.2826(3) -0.2183(2) 0.1676(3) 0.0505(8) Uani . . 1.000 C
C19 0.3826(3) -0.1570(2) 0.1495(3) 0.0453(6) Uani . . 1.000 C
C20 0.0217(3) -0.1832(3) 0.4141(4) 0.0625(12) Uani . . 1.000 C
C21 0.8434(2) 0.0449(2) 0.1169(3) 0.0450(6) Uani . . 1.000 C
H1 0.6006 0.3104 0.5527 0.040 Uiso calc . 1.000 H
H2 0.3060 0.1724 0.2353 0.044 Uiso calc . 1.000 H
H3 0.1659 0.3183 0.3893 0.044 Uiso calc . 1.000 H
H4 0.4551 0.4878 0.8456 0.046 Uiso calc . 1.000 H
H5 0.4577 0.5753 0.7566 0.046 Uiso calc . 1.000 H
H6 0.8468 0.4866 0.9075 0.054 Uiso calc . 1.000 H
H7 0.8501 0.5360 0.7740 0.054 Uiso calc . 1.000 H
H8 0.9900 0.6370 0.9749 0.081 Uiso calc . 1.000 H
H9 0.8808 0.7245 0.9535 0.082 Uiso calc . 1.000 H
H10 0.8791 0.6741 1.0864 0.082 Uiso calc . 1.000 H
H11 0.6532 -0.1237 0.1045 0.048 Uiso calc . 1.000 H
H12 0.3782 0.0654 0.4803 0.043 Uiso calc . 1.000 H
H13 0.2050 -0.0360 0.5096 0.048 Uiso calc . 1.000 H
H14 0.2584 -0.2911 0.0880 0.056 Uiso calc . 1.000 H
H15 0.4289 -0.1892 0.0582 0.051 Uiso calc . 1.000 H
H16 0.0608 -0.1542 0.5170 0.077 Uiso calc . 1.000 H
H17 -0.0187 -0.1185 0.3895 0.077 Uiso calc . 1.000 H
H18 -0.0407 -0.2393 0.4073 0.077 Uiso calc . 1.000 H
H19 0.115(4) 0.611(3) 0.531(5) 0.070(10) Uiso . . 1.000 H
H20 0.226(3) 0.671(3) 0.644(4) 0.062(9) Uiso . . 1.000 H

loop_
_atom_type_symbol
_atom_type_description
_atom_type_scat_dispersion_real
_atom_type_scat_dispersion_imag
_atom_type_scat_source
C C 0.018 0.009
;
International Tables for Crystallography
(1992, Vol. C, Tables 4.2.6.8 and 6.1.1.4)
;
H H 0.000 0.000
;
International Tables for Crystallography
(1992, Vol. C, Table 6.1.1.4)
;
F F 0.073 0.053
;
International Tables for Crystallography
(1992, Vol. C, Tables 4.2.6.8 and 6.1.1.4)
;
N N 0.031 0.018
;
International Tables for Crystallography
(1992, Vol. C, Tables 4.2.6.8 and 6.1.1.4)
;
O O 0.049 0.032
;
International Tables for Crystallography
(1992, Vol. C, Tables 4.2.6.8 and 6.1.1.4)
;
S S 0.333 0.557
;
International Tables for Crystallography
(1992, Vol. C, Tables 4.2.6.8 and 6.1.1.4)
;

loop_
_geom_angle_atom_site_label_1
_geom_angle_atom_site_label_2
_geom_angle_atom_site_label_3
_geom_angle
_geom_angle_publ_flag
O1 S1 O2 119.29(12) no
O1 S1 N1 107.09(15) no
O1 S1 C1 106.10(12) no
O2 S1 N1 108.20(14) no
O2 S1 C1 108.20(12) no
N1 S1 C1 107.41(14) no
C7 O3 C8 115.09(17) no
C17 O5 C20 118.2(3) no
N3 N2 C4 118.6(2) no
N3 N2 C11 112.6(2) no
C4 N2 C11 128.7(2) no
N2 N3 C13 103.5(2) no
S1 N1 H20 117(2) no
H19 N1 H20 127(4) no
S1 N1 H19 116(3) no
S1 C1 C2 122.98(18) no
S1 C1 C6 116.07(16) no
C2 C1 C6 120.9(2) no
C3 C2 C7 119.75(19) no
C1 C2 C3 117.9(2) no
C1 C2 C7 122.3(2) no
C2 C3 C4 120.2(2) no
N2 C4 C3 118.92(19) no
N2 C4 C5 119.63(19) no
C3 C4 C5 121.4(2) no
C4 C5 C6 118.7(2) no
C1 C6 C5 120.7(2) no
O3 C7 C2 108.61(19) no
O3 C8 C9 111.5(2) no
O3 C8 O4 122.4(2) no
O4 C8 C9 126.0(2) no
C8 C9 C10 114.5(2) no
N2 C11 C12 105.9(2) no
N2 C11 C14 126.1(2) no
C12 C11 C14 127.9(2) no
C11 C12 C13 104.9(2) no
N3 C13 C12 113.0(2) no
N3 C13 C21 120.6(2) no
C12 C13 C21 126.4(2) no
C11 C14 C15 123.4(2) no
C15 C14 C19 118.1(2) no
C11 C14 C19 118.4(2) no
C14 C15 C16 121.0(2) no
C15 C16 C17 119.7(2) no
O5 C17 C16 123.9(2) no
O5 C17 C18 116.2(2) no
C16 C17 C18 119.8(2) no
C17 C18 C19 120.0(2) no
C14 C19 C18 121.2(2) no
F1 C21 C13 113.6(2) no
F2 C21 C13 111.9(2) no
F3 C21 C13 110.9(2) no
F2 C21 F3 105.3(2) no
F1 C21 F2 107.2(2) no
F1 C21 F3 107.6(2) no
C2 C3 H1 120.0 no
C4 C3 H1 119.8 no
C4 C5 H2 120.5 no
C6 C5 H2 120.8 no
C1 C6 H3 119.6 no
C5 C6 H3 119.7 no
O3 C7 H4 110.0 no
O3 C7 H5 109.2 no
C2 C7 H4 110.0 no
C2 C7 H5 109.5 no
H4 C7 H5 109.4 no
C8 C9 H6 107.7 no
C8 C9 H7 108.4 no
C10 C9 H6 108.8 no
C10 C9 H7 107.9 no
H6 C9 H7 109.4 no
C9 C10 H8 109.5 no
C9 C10 H9 109.9 no
C9 C10 H10 109.0 no
H8 C10 H9 109.4 no
H8 C10 H10 109.4 no
H9 C10 H10 109.5 no
C11 C12 H11 127.5 no
C13 C12 H11 127.6 no
C14 C15 H12 119.5 no
C16 C15 H12 119.4 no
C15 C16 H13 120.2 no
C17 C16 H13 120.1 no
C17 C18 H14 119.8 no
C19 C18 H14 120.1 no
C14 C19 H15 119.4 no
C18 C19 H15 119.4 no
O5 C20 H16 109.5 no
O5 C20 H17 109.7 no
O5 C20 H18 109.2 no
H16 C20 H17 109.5 no
H16 C20 H18 109.5 no
H17 C20 H18 109.5 no

loop_
_geom_bond_atom_site_label_1
_geom_bond_atom_site_label_2
_geom_bond_site_symmetry_1
_geom_bond_site_symmetry_2
_geom_bond_distance
_geom_bond_publ_flag
S1 O1 . . 1.429(2) no
S1 O2 . . 1.4233(18) no
S1 N1 . . 1.589(3) no
S1 C1 . . 1.780(2) no
F1 C21 . . 1.309(4) no
F2 C21 . . 1.312(3) no
F3 C21 . . 1.326(4) no
O3 C7 . . 1.435(2) no
O3 C8 . . 1.346(3) no
O4 C8 . . 1.192(3) no
O5 C17 . . 1.369(3) no
O5 C20 . . 1.401(4) no
N2 N3 . . 1.360(3) no
N2 C4 . . 1.432(3) no
N2 C11 . . 1.374(4) no
N3 C13 . . 1.333(3) no
N1 H19 . . 0.85(4) no
N1 H20 . . 0.85(4) no
C1 C2 . . 1.404(3) no
C1 C6 . . 1.386(4) no
C2 C7 . . 1.514(3) no
C2 C3 . . 1.390(3) no
C3 C4 . . 1.393(3) no
C4 C5 . . 1.380(3) no
C5 C6 . . 1.380(3) no
C8 C9 . . 1.492(3) no
C9 C10 . . 1.491(5) no
C11 C12 . . 1.378(3) no
C11 C14 . . 1.471(3) no
C12 C13 . . 1.396(3) no
C13 C21 . . 1.489(3) no
C14 C19 . . 1.401(4) no
C14 C15 . . 1.390(3) no
C15 C16 . . 1.386(3) no
C16 C17 . . 1.389(4) no
C17 C18 . . 1.388(4) no
C18 C19 . . 1.371(4) no
C3 H1 . . 0.950 no
C5 H2 . . 0.950 no
C6 H3 . . 0.950 no
C7 H4 . . 0.950 no
C7 H5 . . 0.951 no
C9 H6 . . 0.950 no
C9 H7 . . 0.949 no
C10 H8 . . 0.950 no
C10 H9 . . 0.949 no
C10 H10 . . 0.950 no
C12 H11 . . 0.950 no
C15 H12 . . 0.950 no
C16 H13 . . 0.950 no
C18 H14 . . 0.950 no
C19 H15 . . 0.950 no
C20 H16 . . 0.950 no
C20 H17 . . 0.950 no
C20 H18 . . 0.950 no

loop_
_geom_contact_atom_site_label_1
_geom_contact_atom_site_label_2
_geom_contact_distance
_geom_contact_site_symmetry_2
_geom_contact_publ_flag
S1 H4 3.199 . no
S1 H5 2.990 . no
F1 N3 2.701(3) . no
F1 N1 3.086(4) 2_666 no
F2 F3 2.994(3) 2_755 no
F3 F2 2.994(3) 2_755 no
F1 H20 2.69(4) 2_666 no
F2 H2 2.584 2_655 no
F3 H17 2.646 1_655 no
F3 H16 2.697 2_656 no
O1 C9 3.405(3) 1_455 no
O1 N1 3.057(4) 2_566 no
O1 C20 3.273(4) 2_556 no
O1 O1 3.133(3) 2_566 no
O2 C7 2.769(3) . no
O2 C18 3.379(3) 1_566 no
O4 C19 3.418(4) 1_566 no
O1 H18 2.470 2_556 no
O1 H19 2.25(4) 2_566 no
O1 H7 2.667 1_455 no
O1 H3 2.471 . no
O2 H5 2.563 . no
O2 H8 2.910 1_455 no
O2 H4 2.445 . no
O2 H6 2.861 2_667 no
O2 H14 2.472 1_566 no
O3 H1 2.307 . no
O4 H4 2.657 . no
O4 H5 2.484 . no
O4 H9 2.853 . no
O4 H10 2.751 . no
O4 H11 2.515 1_566 no
O4 H15 2.674 1_566 no
N1 F1 3.086(4) 2_666 no
N1 O1 3.057(4) 2_566 no
N1 N3 3.103(4) 2_666 no
N3 N1 3.103(4) 2_666 no
N3 F1 2.701(3) . no
N2 H12 2.875 . no
N3 H1 2.746 . no
N3 H20 2.26(4) 2_666 no
C4 C15 3.149(3) . no
C5 C14 3.242(4) . no
C5 C15 3.099(4) . no
C5 C8 3.535(4) 2_666 no
C6 C8 3.581(4) 2_666 no
C7 O2 2.769(3) . no
C8 C6 3.581(4) 2_666 no
C8 C5 3.535(4) 2_666 no
C9 O1 3.405(3) 1_655 no
C11 C15 3.479(4) 2_656 no
C14 C5 3.242(4) . no
C15 C4 3.149(3) . no
C15 C11 3.479(4) 2_656 no
C15 C5 3.099(4) . no
C15 C15 3.443(3) 2_656 no
C18 O2 3.379(3) 1_544 no
C19 O4 3.418(4) 1_544 no
C20 O1 3.273(4) 2_556 no
C4 H12 2.635 . no
C5 H12 2.771 . no
C6 H7 3.054 2_666 no
C11 H2 2.941 . no
C12 H15 2.770 . no
C13 H13 3.018 2_656 no
C14 H12 3.087 2_656 no
C14 H2 2.926 . no
C15 H12 3.072 2_656 no
C15 H2 3.031 . no
C16 H17 2.890 . no
C16 H16 2.671 . no
C17 H1 3.007 2_656 no
C19 H11 2.965 . no
C20 H13 2.569 . no
H1 O3 2.307 . no
H1 N3 2.746 . no
H1 C17 3.007 2_656 no
H2 C11 2.941 . no
H2 C14 2.926 . no
H2 C15 3.031 . no
H2 F2 2.584 2_655 no
H3 O1 2.471 . no
H4 S1 3.199 . no
H4 O2 2.445 . no
H4 O4 2.657 . no
H5 S1 2.990 . no
H5 O2 2.563 . no
H5 O4 2.484 . no
H6 O2 2.861 2_667 no
H7 O1 2.667 1_655 no
H7 C6 3.054 2_666 no
H8 O2 2.910 1_655 no
H9 O4 2.853 . no
H10 O4 2.751 . no
H11 O4 2.515 1_544 no
H11 C19 2.965 . no
H11 H15 2.474 . no
H12 N2 2.875 . no
H12 C4 2.635 . no
H12 C5 2.771 . no
H12 C14 3.087 2_656 no
H12 C15 3.072 2_656 no
H13 C20 2.569 . no
H13 H16 2.157 . no
H13 H17 2.597 . no
H13 C13 3.018 2_656 no
H13 H17 2.589 2_556 no
H14 O2 2.472 1_544 no
H15 O4 2.674 1_544 no
H15 C12 2.770 . no
H15 H11 2.474 . no
H16 C16 2.671 . no
H16 H13 2.157 . no
H16 F3 2.697 2_656 no
H17 F3 2.646 1_455 no
H17 C16 2.890 . no
H17 H13 2.597 . no
H17 H13 2.589 2_556 no
H18 O1 2.470 2_556 no
H19 O1 2.25(4) 2_566 no
H20 F1 2.69(3) 2_666 no
H20 N3 2.26(4) 2_666 no

loop_
_geom_hbond_atom_site_label_D
_geom_hbond_atom_site_label_H
_geom_hbond_atom_site_label_A
_geom_hbond_site_symmetry_A
_geom_hbond_distance_DH
_geom_hbond_distance_HA
_geom_hbond_distance_DA
_geom_hbond_angle_DHA
_geom_hbond_publ_flag
N1 H19 O1 2_566 0.85(4) 2.25(4) 3.057(4) 159(4) yes
N1 H20 N3 2_666 0.85(4) 2.26(4) 3.103(4) 169(3) yes
C3 H1 O3 . 0.95 2.31 2.678(3) 103 yes
C6 H3 O1 . 0.95 2.47 2.852(3) 104 yes
C7 H4 O2 . 0.95 2.45 2.769(3) 100 yes
C12 H11 O4 1_544 0.95 2.52 3.433(4) 163 yes
C18 H14 O2 1_544 0.95 2.47 3.379(3) 160 yes
C20 H18 O1 2_556 0.95 2.47 3.273(4) 142 yes

loop_
_geom_torsion_atom_site_label_1
_geom_torsion_atom_site_label_2
_geom_torsion_atom_site_label_3
_geom_torsion_atom_site_label_4
_geom_torsion
_geom_torsion_publ_flag
O1 S1 C1 C2 -153.9(2) no
O1 S1 C1 C6 26.4(2) no
O2 S1 C1 C2 -24.8(3) no
O2 S1 C1 C6 155.5(2) no
N1 S1 C1 C2 91.8(2) no
N1 S1 C1 C6 -87.9(2) no
C8 O3 C7 C2 173.32(19) no
C7 O3 C8 C9 177.8(2) no
C7 O3 C8 O4 -2.1(4) no
C20 O5 C17 C18 -161.4(3) no
C20 O5 C17 C16 20.1(4) no
N3 N2 C4 C5 130.6(2) no
N3 N2 C4 C3 -50.7(3) no
N3 N2 C11 C12 -0.9(3) no
C11 N2 C4 C3 132.0(3) no
C11 N2 C4 C5 -46.7(3) no
C11 N2 N3 C13 0.9(3) no
C4 N2 N3 C13 -176.84(19) no
C4 N2 C11 C14 -6.2(4) no
N3 N2 C11 C14 176.4(2) no
C4 N2 C11 C12 176.6(2) no
N2 N3 C13 C12 -0.5(3) no
N2 N3 C13 C21 -178.5(2) no
S1 C1 C2 C3 177.21(19) no
S1 C1 C2 C7 -1.4(3) no
C2 C1 C6 C5 1.0(4) no
C6 C1 C2 C3 -3.1(4) no
C6 C1 C2 C7 178.3(2) no
S1 C1 C6 C5 -179.3(2) no
C7 C2 C3 C4 -179.5(2) no
C1 C2 C7 O3 -170.3(2) no
C3 C2 C7 O3 11.1(3) no
C1 C2 C3 C4 1.9(4) no
C2 C3 C4 C5 1.4(4) no
C2 C3 C4 N2 -177.2(2) no
C3 C4 C5 C6 -3.6(4) no
N2 C4 C5 C6 175.1(2) no
C4 C5 C6 C1 2.4(4) no
O4 C8 C9 C10 -11.6(4) no
O3 C8 C9 C10 168.6(2) no
C12 C11 C14 C15 145.7(3) no
C12 C11 C14 C19 -31.0(4) no
N2 C11 C12 C13 0.5(3) no
C14 C11 C12 C13 -176.7(2) no
N2 C11 C14 C15 -30.9(4) no
N2 C11 C14 C19 152.3(3) no
C11 C12 C13 C21 177.9(2) no
C11 C12 C13 N3 0.0(3) no
N3 C13 C21 F1 -11.5(4) no
C12 C13 C21 F2 49.3(4) no
C12 C13 C21 F3 -67.9(4) no
N3 C13 C21 F3 109.8(3) no
C12 C13 C21 F1 170.8(3) no
N3 C13 C21 F2 -133.0(3) no
C11 C14 C15 C16 -179.0(2) no
C19 C14 C15 C16 -2.3(4) no
C11 C14 C19 C18 178.5(2) no
C15 C14 C19 C18 1.6(4) no
C14 C15 C16 C17 0.9(4) no
C15 C16 C17 C18 1.3(4) no
C15 C16 C17 O5 179.7(2) no
C16 C17 C18 C19 -1.9(4) no
O5 C17 C18 C19 179.5(3) no
C17 C18 C19 C14 0.5(4) no

loop_
_cod_related_entry_id
_cod_related_entry_database
_cod_related_entry_code
1 ChemSpider 21131385
